data_4119603
loop_
_publ_author_name
'Hai-Feng Su'
'Lan Xue'
'Yun-Hua Li'
'Shui-Chao Lin'
'Yi-Mei Wen'
'Rong-Bin Huang'
'Su-Yuan Xie'
'Lan-Sun Zheng'

_publ_contact_author
;
      Xie, SuYuan 
      Department of Chemistry
      Xiamen University
      Xiamen, 361005
      P. R. China
;
_publ_contact_author_email syxie@xmu.edu.cn
_publ_contact_author_fax 86-592-2183047
_publ_contact_author_phone 86-592-2183047
_publ_section_title
;
 Probing Hydrogen Bond Energies by Mass Spectrometry
;
_journal_name_full 'Journal of the American Chemical Society'
_journal_page_first 6122
_journal_page_last 6129
_journal_paper_doi 10.1021/ja312133k
_journal_volume 135
_journal_year 2013
_chemical_formula_sum 'C11 H14 N2 O6 S'
_chemical_formula_weight 302.30
_chemical_name_systematic
; 
 ? 
;
_space_group_IT_number 14
_symmetry_cell_setting monoclinic
_symmetry_space_group_name_Hall '-P 2yn'
_symmetry_space_group_name_H-M 'P 1 21/n 1'
_atom_sites_solution_hydrogens geom
_atom_sites_solution_primary direct
_atom_sites_solution_secondary difmap
_audit_creation_method SHELXL-97
_cell_angle_alpha 90.00
_cell_angle_beta 90.573(10)
_cell_angle_gamma 90.00
_cell_formula_units_Z 4
_cell_length_a 4.749(3)
_cell_length_b 14.967(9)
_cell_length_c 19.134(11)
_cell_measurement_temperature 173(2)
_cell_volume 1359.9(14)
_computing_structure_refinement 'SHELXL-97 (Sheldrick, 1997)'
_computing_structure_solution 'SHELXS-97 (Sheldrick, 1990)'
_diffrn_ambient_temperature 173(2)
_diffrn_measured_fraction_theta_full 0.995
_diffrn_measured_fraction_theta_max 0.995
_diffrn_radiation_monochromator graphite
_diffrn_radiation_source 'fine-focus sealed tube'
_diffrn_radiation_type MoK\a
_diffrn_radiation_wavelength 0.71073
_diffrn_reflns_av_R_equivalents 0.0676
_diffrn_reflns_av_sigmaI/netI 0.0742
_diffrn_reflns_limit_h_max 5
_diffrn_reflns_limit_h_min -5
_diffrn_reflns_limit_k_max 11
_diffrn_reflns_limit_k_min -18
_diffrn_reflns_limit_l_max 23
_diffrn_reflns_limit_l_min -23
_diffrn_reflns_number 7000
_diffrn_reflns_theta_full 26.00
_diffrn_reflns_theta_max 26.00
_diffrn_reflns_theta_min 1.73
_exptl_absorpt_coefficient_mu 0.265
_exptl_absorpt_correction_T_max 0.9014
_exptl_absorpt_correction_T_min 0.8571
_exptl_crystal_density_diffrn 1.477
_exptl_crystal_F_000 632
_exptl_crystal_size_max 0.60
_exptl_crystal_size_mid 0.40
_exptl_crystal_size_min 0.40
_refine_diff_density_max 0.456
_refine_diff_density_min -0.261
_refine_diff_density_rms 0.062
_refine_ls_extinction_method none
_refine_ls_goodness_of_fit_ref 1.002
_refine_ls_hydrogen_treatment mixed
_refine_ls_matrix_type full
_refine_ls_number_parameters 181
_refine_ls_number_reflns 2660
_refine_ls_number_restraints 0
_refine_ls_restrained_S_all 1.002
_refine_ls_R_factor_all 0.0691
_refine_ls_R_factor_gt 0.0543
_refine_ls_shift/su_max 0.005
_refine_ls_shift/su_mean 0.001
_refine_ls_structure_factor_coef Fsqd
_refine_ls_weighting_details 'calc w=1/[\s^2^(Fo^2^)+(0.0673P)^2^+0.0000P] where P=(Fo^2^+2Fc^2^)/3'
_refine_ls_weighting_scheme calc
_refine_ls_wR_factor_gt 0.1293
_refine_ls_wR_factor_ref 0.1369
_reflns_number_gt 2050
_reflns_number_total 2660
_reflns_threshold_expression >2sigma(I)
_cod_data_source_file ja312133k_6.cif
_cod_data_source_block p
_cod_database_code 4119603

loop_
_symmetry_equiv_pos_as_xyz
'x, y, z'
'-x+1/2, y+1/2, -z+1/2'
'-x, -y, -z'
'x-1/2, -y-1/2, z-1/2'

loop_
_atom_site_label
_atom_site_type_symbol
_atom_site_fract_x
_atom_site_fract_y
_atom_site_fract_z
_atom_site_U_iso_or_equiv
_atom_site_adp_type
_atom_site_occupancy
_atom_site_symmetry_multiplicity
_atom_site_calc_flag
_atom_site_refinement_flags
S1 S 0.57408(14) 0.73174(4) 0.13083(3) 0.0391(2) Uani 1 1 d .
C1 C 0.3954(5) 0.75357(15) 0.20754(11) 0.0352(6) Uani 1 1 d .
C2 C 0.6708(5) 0.87791(15) 0.19978(11) 0.0325(5) Uani 1 1 d .
C3 C 0.7903(5) 0.95842(15) 0.21721(11) 0.0362(6) Uani 1 1 d .
H3A H 0.7382 0.9882 0.2590 0.043 Uiso 1 1 calc R
C4 C 0.9874(5) 0.99565(15) 0.17330(12) 0.0366(6) Uani 1 1 d .
H4A H 1.0695 1.0518 0.1845 0.044 Uiso 1 1 calc R
C5 C 1.0661(5) 0.95129(16) 0.11274(12) 0.0375(6) Uani 1 1 d .
C6 C 0.9493(5) 0.86909(16) 0.09527(11) 0.0369(6) Uani 1 1 d .
H6A H 1.0032 0.8387 0.0539 0.044 Uiso 1 1 calc R
C7 C 0.7542(5) 0.83324(15) 0.13945(11) 0.0344(6) Uani 1 1 d .
C8 C 1.3683(6) 1.06971(17) 0.07749(13) 0.0482(7) Uani 1 1 d .
H8A H 1.5035 1.0837 0.0407 0.072 Uiso 1 1 calc R
H8B H 1.4633 1.0723 0.1232 0.072 Uiso 1 1 calc R
H8C H 1.2144 1.1133 0.0762 0.072 Uiso 1 1 calc R
C9 C 0.6289(5) 0.82631(17) 0.47051(11) 0.0388(6) Uani 1 1 d .
C10 C 0.8657(5) 0.88089(16) 0.44019(12) 0.0374(6) Uani 1 1 d .
H10A H 1.0070 0.8911 0.4777 0.045 Uiso 1 1 calc R
H10B H 0.7884 0.9400 0.4268 0.045 Uiso 1 1 calc R
C11 C 1.0177(5) 0.84333(15) 0.37765(11) 0.0326(5) Uani 1 1 d .
N2 N 0.4673(4) 0.82997(12) 0.23625(9) 0.0338(5) Uani 1 1 d .
H2A H 0.3932 0.8494 0.2754 0.041 Uiso 1 1 calc R
N1 N 0.2097(5) 0.69838(13) 0.23370(10) 0.0410(5) Uani 1 1 d .
H1A H 0.1245 0.7117 0.2730 0.049 Uiso 1 1 calc R
H1B H 0.1703 0.6480 0.2120 0.049 Uiso 1 1 calc R
O1 O 0.5843(4) 0.74776(12) 0.44381(9) 0.0508(5) Uani 1 1 d .
H1C H 0.6918 0.7400 0.4097 0.076 Uiso 1 1 calc R
O1W O 1.4027(4) 1.05959(11) 0.35690(8) 0.0551(6) Uani 1 1 d .
H1WA H 1.3426 1.0063 0.3607 0.066 Uiso 1 1 d R
H1WB H 1.4295 1.0808 0.3977 0.066 Uiso 1 1 d R
O2 O 0.4895(4) 0.85406(13) 0.51861(8) 0.0510(5) Uani 1 1 d .
O3 O 0.9426(4) 0.76869(10) 0.35345(8) 0.0416(5) Uani 1 1 d .
O4 O 1.2103(4) 0.88925(10) 0.35280(7) 0.0404(4) Uani 1 1 d .
O5 O 1.2580(4) 0.98274(12) 0.06658(9) 0.0476(5) Uani 1 1 d .

loop_
_atom_site_aniso_label
_atom_site_aniso_U_11
_atom_site_aniso_U_22
_atom_site_aniso_U_33
_atom_site_aniso_U_23
_atom_site_aniso_U_13
_atom_site_aniso_U_12
S1 0.0425(4) 0.0393(4) 0.0358(4) -0.0094(2) 0.0058(3) 0.0053(3)
C1 0.0416(16) 0.0332(13) 0.0309(12) 0.0001(10) -0.0028(11) 0.0084(11)
C2 0.0343(14) 0.0370(13) 0.0262(11) 0.0006(9) 0.0033(10) 0.0091(11)
C3 0.0413(15) 0.0387(14) 0.0287(11) -0.0035(10) 0.0033(11) 0.0083(11)
C4 0.0385(15) 0.0350(13) 0.0363(13) -0.0004(10) 0.0006(11) 0.0043(11)
C5 0.0344(14) 0.0431(15) 0.0351(12) 0.0034(11) 0.0042(11) 0.0102(11)
C6 0.0410(15) 0.0403(14) 0.0296(12) -0.0055(10) 0.0041(11) 0.0127(11)
C7 0.0362(15) 0.0365(13) 0.0305(11) -0.0043(10) -0.0010(11) 0.0108(11)
C8 0.0507(18) 0.0437(15) 0.0506(15) 0.0101(12) 0.0131(14) 0.0064(13)
C9 0.0356(15) 0.0510(15) 0.0300(12) 0.0042(11) 0.0030(11) -0.0017(12)
C10 0.0371(15) 0.0361(13) 0.0390(13) -0.0018(10) 0.0073(11) -0.0021(11)
C11 0.0397(15) 0.0299(12) 0.0283(11) 0.0033(9) 0.0016(11) 0.0010(11)
N2 0.0421(13) 0.0337(10) 0.0258(9) -0.0037(8) 0.0042(9) 0.0061(9)
N1 0.0512(14) 0.0354(11) 0.0364(11) -0.0047(9) 0.0080(10) 0.0010(10)
O1 0.0556(13) 0.0495(11) 0.0477(10) 0.0003(8) 0.0140(9) -0.0181(9)
O1W 0.0933(16) 0.0305(9) 0.0415(10) 0.0004(7) 0.0055(10) -0.0109(9)
O2 0.0416(12) 0.0749(14) 0.0366(9) -0.0033(9) 0.0114(9) -0.0065(9)
O3 0.0522(12) 0.0348(10) 0.0380(9) -0.0047(7) 0.0084(9) -0.0071(8)
O4 0.0551(12) 0.0332(9) 0.0333(9) -0.0013(7) 0.0148(8) -0.0096(8)
O5 0.0486(12) 0.0461(10) 0.0483(10) -0.0009(8) 0.0183(9) 0.0019(9)

loop_
_atom_type_symbol
_atom_type_description
_atom_type_scat_dispersion_real
_atom_type_scat_dispersion_imag
_atom_type_scat_source
C C 0.0033 0.0016 'International Tables Vol C Tables 4.2.6.8 and 6.1.1.4'
H H 0.0000 0.0000 'International Tables Vol C Tables 4.2.6.8 and 6.1.1.4'
N N 0.0061 0.0033 'International Tables Vol C Tables 4.2.6.8 and 6.1.1.4'
O O 0.0106 0.0060 'International Tables Vol C Tables 4.2.6.8 and 6.1.1.4'
S S 0.1246 0.1234 'International Tables Vol C Tables 4.2.6.8 and 6.1.1.4'

loop_
_geom_angle_atom_site_label_1
_geom_angle_atom_site_label_2
_geom_angle_atom_site_label_3
_geom_angle
C1 S1 C7 89.97(11)
N2 C1 N1 124.2(2)
N2 C1 S1 113.02(19)
N1 C1 S1 122.76(18)
C3 C2 C7 120.2(2)
C3 C2 N2 128.1(2)
C7 C2 N2 111.8(2)
C2 C3 C4 119.2(2)
C2 C3 H3A 120.4
C4 C3 H3A 120.4
C3 C4 C5 120.3(2)
C3 C4 H4A 119.9
C5 C4 H4A 119.9
O5 C5 C6 114.8(2)
O5 C5 C4 124.3(2)
C6 C5 C4 120.9(2)
C7 C6 C5 118.0(2)
C7 C6 H6A 121.0
C5 C6 H6A 121.0
C6 C7 C2 121.5(2)
C6 C7 S1 127.92(18)
C2 C7 S1 110.59(19)
O5 C8 H8A 109.5
O5 C8 H8B 109.5
H8A C8 H8B 109.5
O5 C8 H8C 109.5
H8A C8 H8C 109.5
H8B C8 H8C 109.5
O2 C9 O1 121.4(2)
O2 C9 C10 121.4(2)
O1 C9 C10 117.2(2)
C9 C10 C11 117.8(2)
C9 C10 H10A 107.9
C11 C10 H10A 107.9
C9 C10 H10B 107.9
C11 C10 H10B 107.9
H10A C10 H10B 107.2
O4 C11 O3 123.8(2)
O4 C11 C10 117.1(2)
O3 C11 C10 119.0(2)
C1 N2 C2 114.66(19)
C1 N2 H2A 122.7
C2 N2 H2A 122.7
C1 N1 H1A 120.0
C1 N1 H1B 120.0
H1A N1 H1B 120.0
C9 O1 H1C 109.5
H1WA O1W H1WB 108.6
C5 O5 C8 118.11(19)

loop_
_geom_bond_atom_site_label_1
_geom_bond_atom_site_label_2
_geom_bond_distance
S1 C1 1.734(2)
S1 C7 1.750(3)
C1 N2 1.312(3)
C1 N1 1.311(3)
C2 C3 1.372(3)
C2 C7 1.395(3)
C2 N2 1.396(3)
C3 C4 1.381(3)
C3 H3A 0.9500
C4 C5 1.390(3)
C4 H4A 0.9500
C5 O5 1.360(3)
C5 C6 1.389(3)
C6 C7 1.370(3)
C6 H6A 0.9500
C8 O5 1.418(3)
C8 H8A 0.9800
C8 H8B 0.9800
C8 H8C 0.9800
C9 O2 1.212(3)
C9 O1 1.298(3)
C9 C10 1.511(3)
C10 C11 1.512(3)
C10 H10A 0.9900
C10 H10B 0.9900
C11 O4 1.243(3)
C11 O3 1.259(3)
N2 H2A 0.8800
N1 H1A 0.8800
N1 H1B 0.8800
O1 H1C 0.8400
O1W H1WA 0.8500
O1W H1WB 0.8500

loop_
_geom_hbond_atom_site_label_D
_geom_hbond_atom_site_label_H
_geom_hbond_atom_site_label_A
_geom_hbond_distance_DH
_geom_hbond_distance_HA
_geom_hbond_distance_DA
_geom_hbond_angle_DHA
_geom_hbond_site_symmetry_A
N2 H2A O4 0.88 1.82 2.703(3) 175.1 1_455
N1 H1A O3 0.88 1.97 2.833(3) 167.4 1_455
N1 H1B O1W 0.88 1.90 2.754(3) 164.2 2_645
O1 H1C O3 0.84 1.67 2.458(3) 155.1 .
O1W H1WA O4 0.85 1.87 2.709(3) 170.5 .
O1W H1WB O2 0.85 1.91 2.754(3) 170.4 3_776
